data_7015971
loop_
_publ_author_name
'Liu, Nazhen'
'Li, Xiaoyan'
'Xu, Xiaofeng'
'Wang, Zhiping'
'Sun, Hongjian'

_publ_section_title
;
 Synthesis, structure and DFT study of dinuclear iron, cobalt and
 nickel complexes with cyclopentadienyl-metal moieties.
;
_journal_issue 26
_journal_name_full 'Dalton transactions (Cambridge, England : 2003)'
_journal_page_first 6886
_journal_page_last 6892
_journal_paper_doi 10.1039/c0dt01386b
_journal_volume 40
_journal_year 2011
_chemical_formula_sum 'C40 H46 Co Fe P4'
_chemical_formula_weight 765.43
_chemical_name_systematic
;
?
;
_space_group_IT_number 9
_symmetry_cell_setting monoclinic
_symmetry_space_group_name_Hall 'C -2yc'
_symmetry_space_group_name_H-M 'C 1 c 1'
_atom_sites_solution_hydrogens geom
_atom_sites_solution_primary direct
_atom_sites_solution_secondary difmap
_audit_creation_method SHELXL-97
_cell_angle_alpha 90.00
_cell_angle_beta 93.362(2)
_cell_angle_gamma 90.00
_cell_formula_units_Z 4
_cell_length_a 13.2681(19)
_cell_length_b 15.846(2)
_cell_length_c 17.926(3)
_cell_measurement_reflns_used 4943
_cell_measurement_temperature 298(2)
_cell_measurement_theta_max 27.52
_cell_measurement_theta_min 2.00
_cell_volume 3762.4(10)
_computing_cell_refinement 'Bruker SMART'
_computing_data_collection 'Bruker SMART'
_computing_data_reduction 'Bruker SAINT'
_computing_molecular_graphics 'Bruker SHELXTL'
_computing_publication_material 'Bruker SHELXTL'
_computing_structure_refinement 'SHELXL-97 (Sheldrick, 1997)'
_computing_structure_solution 'SHELXS-97 (Sheldrick, 1990)'
_diffrn_ambient_temperature 298(2)
_diffrn_measured_fraction_theta_full 0.978
_diffrn_measured_fraction_theta_max 0.978
_diffrn_measurement_device_type 'CCD area detector'
_diffrn_measurement_method 'phi and omega scans'
_diffrn_radiation_monochromator graphite
_diffrn_radiation_source 'fine-focus sealed tube'
_diffrn_radiation_type MoK\a
_diffrn_radiation_wavelength 0.71073
_diffrn_reflns_av_R_equivalents 0.0253
_diffrn_reflns_av_sigmaI/netI 0.0414
_diffrn_reflns_limit_h_max 17
_diffrn_reflns_limit_h_min -16
_diffrn_reflns_limit_k_max 20
_diffrn_reflns_limit_k_min -18
_diffrn_reflns_limit_l_max 17
_diffrn_reflns_limit_l_min -23
_diffrn_reflns_number 10802
_diffrn_reflns_theta_full 27.52
_diffrn_reflns_theta_max 27.52
_diffrn_reflns_theta_min 2.00
_exptl_absorpt_coefficient_mu 1.024
_exptl_absorpt_correction_T_max 0.8870
_exptl_absorpt_correction_T_min 0.8372
_exptl_absorpt_correction_type multi-scan
_exptl_crystal_colour brown
_exptl_crystal_density_diffrn 1.351
_exptl_crystal_density_meas 0
_exptl_crystal_density_method 'not measured'
_exptl_crystal_description block
_exptl_crystal_F_000 1596
_exptl_crystal_size_max 0.18
_exptl_crystal_size_mid 0.15
_exptl_crystal_size_min 0.12
_refine_diff_density_max 0.726
_refine_diff_density_min -0.362
_refine_diff_density_rms 0.082
_refine_ls_abs_structure_details 'Flack H D (1983), Acta Cryst. A39, 876-881'
_refine_ls_abs_structure_Flack 0.20(4)
_refine_ls_extinction_method none
_refine_ls_goodness_of_fit_ref 1.022
_refine_ls_hydrogen_treatment constr
_refine_ls_matrix_type full
_refine_ls_number_parameters 421
_refine_ls_number_reflns 6063
_refine_ls_number_restraints 2
_refine_ls_restrained_S_all 1.022
_refine_ls_R_factor_all 0.0581
_refine_ls_R_factor_gt 0.0450
_refine_ls_shift/su_max 0.029
_refine_ls_shift/su_mean 0.006
_refine_ls_structure_factor_coef Fsqd
_refine_ls_weighting_details 'calc w=1/[\s^2^(Fo^2^)+(0.0467P)^2^+14.7289P] where P=(Fo^2^+2Fc^2^)/3'
_refine_ls_weighting_scheme calc
_refine_ls_wR_factor_gt 0.1161
_refine_ls_wR_factor_ref 0.1243
_reflns_number_gt 4943
_reflns_number_total 6063
_reflns_threshold_expression >2sigma(I)
_cod_data_source_file c0dt01386b.txt
_cod_data_source_block 3
_cod_depositor_comments
;
The following automatic conversions were performed:

'_symmetry_cell_setting' value 'Monoclinic' changed to 'monoclinic'
according to /home/saulius/struct/CIF-dictionaries/cif_core.dic
dictionary named 'cif_core.dic' version 2.4.1 from 2010-06-29.

Automatic conversion script
Id: cif_fix_values 1715 2011-07-08 13:25:40Z adriana 
;
_cod_original_sg_symbol_H-M Cc
_cod_database_code 7015971

loop_
_symmetry_equiv_pos_as_xyz
'x, y, z'
'x, -y, z+1/2'
'x+1/2, y+1/2, z'
'x+1/2, -y+1/2, z+1/2'

loop_
_atom_site_label
_atom_site_type_symbol
_atom_site_fract_x
_atom_site_fract_y
_atom_site_fract_z
_atom_site_U_iso_or_equiv
_atom_site_adp_type
_atom_site_occupancy
_atom_site_symmetry_multiplicity
_atom_site_calc_flag
_atom_site_refinement_flags
_atom_site_disorder_assembly
_atom_site_disorder_group
Co1 Co 0.80024(7) 0.29055(9) 0.34302(5) 0.0326(3) Uani 1 1 d . . .
Fe2 Fe 0.59496(7) 0.29029(9) 0.39531(5) 0.0297(3) Uani 1 1 d . . .
P3 P 0.7101(2) 0.22796(18) 0.25498(16) 0.0290(6) Uani 1 1 d . . .
P4 P 0.6853(2) 0.22687(17) 0.48155(15) 0.0270(6) Uani 1 1 d . . .
P5 P 0.8145(3) 0.4124(2) 0.2874(2) 0.0450(9) Uani 1 1 d . . .
P6 P 0.5810(3) 0.4111(2) 0.4513(2) 0.0484(9) Uani 1 1 d . . .
C1 C 0.6949(9) 0.2591(7) 0.1557(6) 0.036(3) Uani 1 1 d . . .
C2 C 0.5975(10) 0.2730(8) 0.1217(7) 0.039(3) Uani 1 1 d . . .
H2 H 0.5398 0.2685 0.1485 0.047 Uiso 1 1 calc R . .
C3 C 0.5917(13) 0.2948(8) 0.0416(8) 0.060(4) Uani 1 1 d . . .
H3 H 0.5299 0.3060 0.0163 0.072 Uiso 1 1 calc R . .
C4 C 0.6831(14) 0.2983(9) 0.0040(7) 0.067(5) Uani 1 1 d . . .
H4 H 0.6811 0.3162 -0.0455 0.081 Uiso 1 1 calc R . .
C5 C 0.7705(11) 0.2769(9) 0.0373(8) 0.069(4) Uani 1 1 d . . .
H5 H 0.8286 0.2742 0.0107 0.083 Uiso 1 1 calc R . .
C6 C 0.7738(10) 0.2577(9) 0.1159(7) 0.058(4) Uani 1 1 d . . .
H6 H 0.8357 0.2435 0.1396 0.070 Uiso 1 1 calc R . .
C7 C 0.7317(10) 0.1153(8) 0.2389(7) 0.043(3) Uani 1 1 d . . .
C8 C 0.8373(10) 0.0932(8) 0.2283(8) 0.042(3) Uani 1 1 d . . .
H8 H 0.8876 0.1342 0.2297 0.051 Uiso 1 1 calc R . .
C9 C 0.8597(12) 0.0072(10) 0.2159(8) 0.071(5) Uani 1 1 d . . .
H9 H 0.9264 -0.0100 0.2132 0.085 Uiso 1 1 calc R . .
C10 C 0.7797(14) -0.0536(7) 0.2074(9) 0.070(4) Uani 1 1 d . . .
H10 H 0.7916 -0.1100 0.1965 0.084 Uiso 1 1 calc R . .
C11 C 0.6963(14) -0.0269(9) 0.2153(10) 0.077(5) Uani 1 1 d . . .
H11 H 0.6450 -0.0667 0.2089 0.092 Uiso 1 1 calc R . .
C12 C 0.6642(10) 0.0534(9) 0.2324(9) 0.055(3) Uani 1 1 d . . .
H12 H 0.5964 0.0639 0.2393 0.066 Uiso 1 1 calc R . .
C13 C 0.6579(8) 0.1135(7) 0.4994(6) 0.028(2) Uani 1 1 d . . .
C14 C 0.5638(11) 0.0881(9) 0.5067(9) 0.058(4) Uani 1 1 d . . .
H14 H 0.5128 0.1274 0.4966 0.069 Uiso 1 1 calc R . .
C15 C 0.5358(11) 0.0101(9) 0.5273(9) 0.062(4) Uani 1 1 d . . .
H15 H 0.4695 -0.0008 0.5387 0.075 Uiso 1 1 calc R . .
C16 C 0.6012(13) -0.0475(9) 0.5309(10) 0.081(5) Uani 1 1 d . . .
H16 H 0.5798 -0.1028 0.5376 0.097 Uiso 1 1 calc R . .
C17 C 0.7143(13) -0.0313(8) 0.5248(9) 0.070(4) Uani 1 1 d . . .
H17 H 0.7631 -0.0733 0.5297 0.084 Uiso 1 1 calc R . .
C18 C 0.7367(10) 0.0539(7) 0.5110(8) 0.050(3) Uani 1 1 d . . .
H18 H 0.8035 0.0711 0.5096 0.060 Uiso 1 1 calc R . .
C19 C 0.7043(8) 0.2574(6) 0.5816(6) 0.034(3) Uani 1 1 d . . .
C20 C 0.6159(10) 0.2629(9) 0.6242(7) 0.052(3) Uani 1 1 d . . .
H20 H 0.5518 0.2536 0.6019 0.063 Uiso 1 1 calc R . .
C21 C 0.6289(15) 0.2821(10) 0.6982(9) 0.087(6) Uani 1 1 d . . .
H21 H 0.5727 0.2866 0.7267 0.105 Uiso 1 1 calc R . .
C22 C 0.7262(13) 0.2955(9) 0.7326(8) 0.067(5) Uani 1 1 d . . .
H22 H 0.7346 0.3057 0.7837 0.080 Uiso 1 1 calc R . .
C23 C 0.8045(12) 0.2933(8) 0.6913(8) 0.053(4) Uani 1 1 d . . .
H23 H 0.8685 0.3047 0.7129 0.064 Uiso 1 1 calc R . .
C24 C 0.7940(10) 0.2755(7) 0.6212(7) 0.041(3) Uani 1 1 d . . .
H24 H 0.8522 0.2749 0.5948 0.049 Uiso 1 1 calc R . .
C25 C 0.5870(7) 0.2351(6) 0.2885(6) 0.031(2) Uani 1 1 d . . .
C26 C 0.5417(10) 0.1801(8) 0.3427(6) 0.045(3) Uani 1 1 d . . .
H26 H 0.5642 0.1228 0.3556 0.053 Uiso 1 1 d R . .
C27 C 0.4631(9) 0.2207(7) 0.3719(7) 0.051(3) Uani 1 1 d . . .
H27 H 0.4187 0.1978 0.4087 0.061 Uiso 1 1 d R . .
C28 C 0.4568(8) 0.3029(8) 0.3399(8) 0.054(4) Uani 1 1 d . . .
H28 H 0.4066 0.3454 0.3519 0.065 Uiso 1 1 d R . .
C29 C 0.5300(9) 0.3148(7) 0.2895(5) 0.038(3) Uani 1 1 d . . .
H29 H 0.5399 0.3650 0.2588 0.045 Uiso 1 1 d R . .
C30 C 0.8522(7) 0.1802(5) 0.3966(6) 0.026(2) Uani 1 1 d . . .
H30 H 0.8291 0.1227 0.3850 0.031 Uiso 1 1 d R . .
C31 C 0.9375(7) 0.2232(7) 0.3650(6) 0.042(3) Uani 1 1 d . . .
H31 H 0.9801 0.1999 0.3272 0.050 Uiso 1 1 d R . .
C32 C 0.9469(8) 0.3022(8) 0.3966(5) 0.038(3) Uani 1 1 d . . .
H32 H 0.9977 0.3448 0.3860 0.046 Uiso 1 1 d R . .
C33 C 0.8684(8) 0.3106(6) 0.4478(7) 0.037(3) Uani 1 1 d . . .
H33 H 0.8577 0.3601 0.4791 0.045 Uiso 1 1 d R . .
C34 C 0.8132(7) 0.2343(6) 0.4498(6) 0.029(2) Uani 1 1 d . . .
C35 C 0.8538(12) 0.5013(9) 0.3477(9) 0.075(4) Uani 1 1 d . . .
H35A H 0.8627 0.5506 0.3175 0.112 Uiso 1 1 calc R . .
H35B H 0.9164 0.4878 0.3746 0.112 Uiso 1 1 calc R . .
H35C H 0.8030 0.5122 0.3824 0.112 Uiso 1 1 calc R . .
C36 C 0.9159(12) 0.4257(9) 0.2332(8) 0.069(3) Uani 1 1 d . . .
H36A H 0.9145 0.3832 0.1951 0.103 Uiso 1 1 calc R . .
H36B H 0.9773 0.4210 0.2639 0.103 Uiso 1 1 calc R . .
H36C H 0.9124 0.4805 0.2103 0.103 Uiso 1 1 calc R . .
C37 C 0.7235(12) 0.4586(8) 0.2251(8) 0.066(4) Uani 1 1 d . . .
H37A H 0.7520 0.5072 0.2022 0.099 Uiso 1 1 calc R . .
H37B H 0.6662 0.4754 0.2518 0.099 Uiso 1 1 calc R . .
H37C H 0.7026 0.4184 0.1872 0.099 Uiso 1 1 calc R . .
C38 C 0.6831(12) 0.4621(6) 0.5129(7) 0.062(4) Uani 1 1 d . . .
H38A H 0.7465 0.4574 0.4900 0.093 Uiso 1 1 calc R . .
H38B H 0.6878 0.4344 0.5606 0.093 Uiso 1 1 calc R . .
H38C H 0.6673 0.5206 0.5197 0.093 Uiso 1 1 calc R . .
C39 C 0.5528(13) 0.5045(8) 0.3910(8) 0.080(5) Uani 1 1 d . . .
H39A H 0.5251 0.5487 0.4202 0.119 Uiso 1 1 calc R . .
H39B H 0.5049 0.4891 0.3511 0.119 Uiso 1 1 calc R . .
H39C H 0.6139 0.5240 0.3705 0.119 Uiso 1 1 calc R . .
C40 C 0.4717(12) 0.4083(9) 0.5202(9) 0.073(4) Uani 1 1 d . . .
H40A H 0.4578 0.4646 0.5365 0.109 Uiso 1 1 calc R . .
H40B H 0.4916 0.3740 0.5627 0.109 Uiso 1 1 calc R . .
H40C H 0.4121 0.3849 0.4951 0.109 Uiso 1 1 calc R . .

loop_
_atom_site_aniso_label
_atom_site_aniso_U_11
_atom_site_aniso_U_22
_atom_site_aniso_U_33
_atom_site_aniso_U_23
_atom_site_aniso_U_13
_atom_site_aniso_U_12
Co1 0.0355(8) 0.0307(7) 0.0312(8) 0.0059(6) -0.0018(6) -0.0025(6)
Fe2 0.0257(7) 0.0320(8) 0.0304(8) -0.0030(6) -0.0061(6) 0.0063(6)
P3 0.0311(14) 0.0282(13) 0.0275(15) 0.0007(11) 0.0000(12) -0.0012(12)
P4 0.0301(14) 0.0265(13) 0.0243(14) -0.0014(10) 0.0003(11) 0.0012(11)
P5 0.054(2) 0.0371(17) 0.0424(19) 0.0150(14) -0.0117(16) -0.0209(15)
P6 0.061(2) 0.0371(18) 0.046(2) -0.0089(14) -0.0100(17) 0.0159(16)
C1 0.043(6) 0.041(6) 0.023(5) -0.006(4) -0.016(4) 0.003(5)
C2 0.044(6) 0.053(6) 0.019(4) 0.000(4) -0.012(4) -0.013(5)
C3 0.088(10) 0.048(7) 0.043(7) 0.024(5) -0.012(7) -0.024(6)
C4 0.117(12) 0.065(8) 0.025(6) 0.003(5) 0.032(7) -0.004(7)
C5 0.065(8) 0.090(9) 0.053(9) 0.032(7) 0.017(6) -0.029(7)
C6 0.059(7) 0.068(8) 0.044(7) 0.007(6) -0.021(6) -0.007(6)
C7 0.050(6) 0.040(6) 0.038(7) -0.001(5) -0.006(5) 0.011(5)
C8 0.040(6) 0.043(6) 0.045(7) -0.009(5) 0.006(5) 0.016(5)
C9 0.091(10) 0.073(9) 0.045(7) -0.015(6) -0.035(7) 0.046(8)
C10 0.111(11) 0.023(5) 0.074(9) 0.002(5) -0.007(8) -0.005(6)
C11 0.085(9) 0.051(8) 0.092(11) -0.005(7) -0.014(8) -0.012(7)
C12 0.048(7) 0.060(8) 0.057(8) -0.009(6) 0.010(6) 0.004(6)
C13 0.037(5) 0.026(5) 0.021(5) 0.001(4) 0.004(4) 0.002(4)
C14 0.052(7) 0.061(8) 0.059(9) 0.008(6) -0.007(6) -0.002(6)
C15 0.060(8) 0.053(7) 0.075(9) 0.018(6) 0.009(6) -0.015(6)
C16 0.103(11) 0.060(8) 0.080(11) 0.027(7) 0.006(8) -0.048(8)
C17 0.083(8) 0.037(6) 0.095(10) 0.034(6) 0.038(7) 0.022(5)
C18 0.066(8) 0.027(5) 0.058(7) 0.020(5) 0.020(6) 0.019(5)
C19 0.047(6) 0.023(5) 0.034(5) -0.004(4) 0.024(5) 0.012(4)
C20 0.052(6) 0.064(7) 0.046(6) -0.013(5) 0.039(5) 0.002(5)
C21 0.116(14) 0.103(11) 0.047(9) -0.002(7) 0.039(9) -0.030(9)
C22 0.097(10) 0.061(8) 0.039(7) -0.020(5) -0.030(7) 0.023(7)
C23 0.068(8) 0.055(7) 0.033(6) 0.009(5) -0.018(6) -0.018(6)
C24 0.054(7) 0.028(5) 0.043(7) 0.001(4) 0.006(5) 0.009(4)
C25 0.026(4) 0.041(5) 0.024(5) -0.001(4) -0.011(4) -0.020(4)
C26 0.057(7) 0.054(7) 0.021(5) 0.004(5) -0.008(5) -0.018(6)
C27 0.055(7) 0.063(7) 0.035(6) 0.001(5) -0.004(5) -0.040(5)
C28 0.021(5) 0.057(7) 0.082(9) -0.027(6) -0.023(5) 0.022(4)
C29 0.040(6) 0.057(6) 0.015(4) 0.006(4) -0.010(4) -0.007(5)
C30 0.018(4) 0.020(4) 0.040(5) 0.014(4) 0.015(4) 0.001(3)
C31 0.017(4) 0.071(7) 0.038(6) 0.023(5) 0.001(4) -0.017(4)
C32 0.036(5) 0.063(7) 0.016(4) 0.007(4) 0.000(3) 0.000(4)
C33 0.033(5) 0.025(4) 0.053(7) 0.010(4) -0.009(5) -0.018(4)
C34 0.030(4) 0.024(4) 0.035(6) 0.003(4) 0.008(4) -0.016(3)
C35 0.086(9) 0.051(8) 0.087(11) 0.019(7) 0.000(7) -0.027(7)
C36 0.074(7) 0.070(7) 0.063(7) 0.010(6) 0.021(6) -0.010(5)
C37 0.078(8) 0.056(7) 0.063(8) -0.005(6) -0.001(7) -0.020(6)
C38 0.093(9) 0.024(5) 0.062(8) -0.025(5) -0.051(7) 0.008(5)
C39 0.126(12) 0.034(6) 0.070(9) -0.005(5) -0.067(8) 0.031(6)
C40 0.079(8) 0.071(7) 0.072(8) -0.001(5) 0.035(6) 0.033(6)

loop_
_atom_type_symbol
_atom_type_description
_atom_type_scat_dispersion_real
_atom_type_scat_dispersion_imag
_atom_type_scat_source
C C 0.0033 0.0016 'International Tables Vol C Tables 4.2.6.8 and 6.1.1.4'
H H 0.0000 0.0000 'International Tables Vol C Tables 4.2.6.8 and 6.1.1.4'
Co Co 0.3494 0.9721 'International Tables Vol C Tables 4.2.6.8 and 6.1.1.4'
Fe Fe 0.3463 0.8444 'International Tables Vol C Tables 4.2.6.8 and 6.1.1.4'
P P 0.1023 0.0942 'International Tables Vol C Tables 4.2.6.8 and 6.1.1.4'

loop_
_geom_angle_atom_site_label_1
_geom_angle_atom_site_label_2
_geom_angle_atom_site_label_3
_geom_angle
_geom_angle_site_symmetry_1
_geom_angle_site_symmetry_3
_geom_angle_publ_flag
C33 Co1 C30 66.2(4) . . ?
C33 Co1 C34 39.7(3) . . ?
C30 Co1 C34 39.0(4) . . ?
C33 Co1 C31 65.4(5) . . ?
C30 Co1 C31 40.6(3) . . ?
C34 Co1 C31 66.2(4) . . ?
C33 Co1 C32 40.0(4) . . ?
C30 Co1 C32 66.3(4) . . ?
C34 Co1 C32 66.6(4) . . ?
C31 Co1 C32 37.8(4) . . ?
C33 Co1 P3 158.4(3) . . ?
C30 Co1 P3 96.0(3) . . ?
C34 Co1 P3 118.7(3) . . ?
C31 Co1 P3 109.6(4) . . ?
C32 Co1 P3 145.2(3) . . ?
C33 Co1 P5 103.5(3) . . ?
C30 Co1 P5 155.9(3) . . ?
C34 Co1 P5 141.5(3) . . ?
C31 Co1 P5 115.6(3) . . ?
C32 Co1 P5 91.6(3) . . ?
P3 Co1 P5 97.52(13) . . ?
C33 Co1 Fe2 94.3(3) . . ?
C30 Co1 Fe2 98.0(2) . . ?
C34 Co1 Fe2 74.8(3) . . ?
C31 Co1 Fe2 137.8(3) . . ?
C32 Co1 Fe2 134.3(3) . . ?
P3 Co1 Fe2 75.42(9) . . ?
P5 Co1 Fe2 104.71(12) . . ?
C28 Fe2 C29 39.1(5) . . ?
C28 Fe2 C26 65.9(5) . . ?
C29 Fe2 C26 68.4(4) . . ?
C28 Fe2 C27 40.3(5) . . ?
C29 Fe2 C27 67.5(5) . . ?
C26 Fe2 C27 37.9(5) . . ?
C28 Fe2 C25 66.5(4) . . ?
C29 Fe2 C25 41.3(4) . . ?
C26 Fe2 C25 40.8(4) . . ?
C27 Fe2 C25 66.5(4) . . ?
C28 Fe2 P4 147.4(4) . . ?
C29 Fe2 P4 158.4(3) . . ?
C26 Fe2 P4 95.4(3) . . ?
C27 Fe2 P4 108.8(4) . . ?
C25 Fe2 P4 117.2(3) . . ?
C28 Fe2 P6 92.3(4) . . ?
C29 Fe2 P6 102.4(4) . . ?
C26 Fe2 P6 155.4(4) . . ?
C27 Fe2 P6 117.7(4) . . ?
C25 Fe2 P6 141.8(3) . . ?
P4 Fe2 P6 97.97(13) . . ?
C28 Fe2 Co1 131.9(4) . . ?
C29 Fe2 Co1 92.9(3) . . ?
C26 Fe2 Co1 98.8(4) . . ?
C27 Fe2 Co1 136.0(4) . . ?
C25 Fe2 Co1 73.0(3) . . ?
P4 Fe2 Co1 75.00(9) . . ?
P6 Fe2 Co1 104.59(13) . . ?
C25 P3 C7 105.7(6) . . ?
C25 P3 C1 105.0(5) . . ?
C7 P3 C1 96.8(6) . . ?
C25 P3 Co1 101.8(3) . . ?
C7 P3 Co1 118.4(4) . . ?
C1 P3 Co1 127.2(4) . . ?
C34 P4 C19 102.0(5) . . ?
C34 P4 C13 108.1(5) . . ?
C19 P4 C13 95.8(5) . . ?
C34 P4 Fe2 103.6(3) . . ?
C19 P4 Fe2 127.6(3) . . ?
C13 P4 Fe2 117.9(4) . . ?
C36 P5 C37 96.9(8) . . ?
C36 P5 C35 91.9(7) . . ?
C37 P5 C35 102.5(7) . . ?
C36 P5 Co1 117.3(5) . . ?
C37 P5 Co1 125.7(5) . . ?
C35 P5 Co1 116.1(5) . . ?
C39 P6 C38 96.5(6) . . ?
C39 P6 C40 104.7(7) . . ?
C38 P6 C40 100.0(8) . . ?
C39 P6 Fe2 116.9(5) . . ?
C38 P6 Fe2 124.9(4) . . ?
C40 P6 Fe2 110.9(5) . . ?
C6 C1 C2 120.7(11) . . ?
C6 C1 P3 118.6(8) . . ?
C2 C1 P3 120.2(9) . . ?
C1 C2 C3 116.8(13) . . ?
C1 C2 H2 121.6 . . ?
C3 C2 H2 121.6 . . ?
C4 C3 C2 118.2(14) . . ?
C4 C3 H3 120.9 . . ?
C2 C3 H3 120.9 . . ?
C5 C4 C3 121.9(12) . . ?
C5 C4 H4 119.0 . . ?
C3 C4 H4 119.1 . . ?
C4 C5 C6 118.2(12) . . ?
C4 C5 H5 120.9 . . ?
C6 C5 H5 120.9 . . ?
C1 C6 C5 123.7(12) . . ?
C1 C6 H6 118.2 . . ?
C5 C6 H6 118.2 . . ?
C12 C7 C8 117.2(12) . . ?
C12 C7 P3 128.4(11) . . ?
C8 C7 P3 114.3(10) . . ?
C9 C8 C7 117.4(13) . . ?
C9 C8 H8 121.3 . . ?
C7 C8 H8 121.3 . . ?
C10 C9 C8 120.1(14) . . ?
C10 C9 H9 119.9 . . ?
C8 C9 H9 119.9 . . ?
C11 C10 C9 115.6(13) . . ?
C11 C10 H10 122.2 . . ?
C9 C10 H10 122.2 . . ?
C10 C11 C12 130.5(16) . . ?
C10 C11 H11 114.8 . . ?
C12 C11 H11 114.7 . . ?
C7 C12 C11 118.9(14) . . ?
C7 C12 H12 120.5 . . ?
C11 C12 H12 120.5 . . ?
C14 C13 C18 118.3(12) . . ?
C14 C13 P4 120.3(10) . . ?
C18 C13 P4 121.2(9) . . ?
C13 C14 C15 125.6(14) . . ?
C13 C14 H14 117.2 . . ?
C15 C14 H14 117.2 . . ?
C16 C15 C14 118.6(14) . . ?
C16 C15 H15 120.7 . . ?
C14 C15 H15 120.7 . . ?
C15 C16 C17 123.3(12) . . ?
C15 C16 H16 118.3 . . ?
C17 C16 H16 118.4 . . ?
C18 C17 C16 113.0(12) . . ?
C18 C17 H17 123.5 . . ?
C16 C17 H17 123.5 . . ?
C17 C18 C13 120.3(13) . . ?
C17 C18 H18 119.8 . . ?
C13 C18 H18 119.9 . . ?
C24 C19 C20 114.8(11) . . ?
C24 C19 P4 127.9(8) . . ?
C20 C19 P4 117.3(9) . . ?
C21 C20 C19 118.0(14) . . ?
C21 C20 H20 121.0 . . ?
C19 C20 H20 121.0 . . ?
C20 C21 C22 121.2(14) . . ?
C20 C21 H21 119.4 . . ?
C22 C21 H21 119.4 . . ?
C23 C22 C21 118.9(13) . . ?
C23 C22 H22 120.5 . . ?
C21 C22 H22 120.5 . . ?
C24 C23 C22 120.9(14) . . ?
C24 C23 H23 119.6 . . ?
C22 C23 H23 119.6 . . ?
C23 C24 C19 126.0(14) . . ?
C23 C24 H24 117.0 . . ?
C19 C24 H24 117.0 . . ?
C29 C25 C26 105.8(10) . . ?
C29 C25 P3 122.8(8) . . ?
C26 C25 P3 127.5(9) . . ?
C29 C25 Fe2 68.3(5) . . ?
C26 C25 Fe2 69.0(6) . . ?
P3 C25 Fe2 109.7(4) . . ?
C27 C26 C25 109.2(11) . . ?
C27 C26 Fe2 71.2(7) . . ?
C25 C26 Fe2 70.1(6) . . ?
C27 C26 H26 125.4 . . ?
C25 C26 H26 125.4 . . ?
Fe2 C26 H26 125.4 . . ?
C26 C27 C28 107.8(11) . . ?
C26 C27 Fe2 70.9(7) . . ?
C28 C27 Fe2 68.1(6) . . ?
C26 C27 H27 126.2 . . ?
C28 C27 H27 126.0 . . ?
Fe2 C27 H27 126.1 . . ?
C29 C28 C27 111.3(11) . . ?
C29 C28 Fe2 71.6(6) . . ?
C27 C28 Fe2 71.7(7) . . ?
C29 C28 H28 124.4 . . ?
C27 C28 H28 124.4 . . ?
Fe2 C28 H28 124.3 . . ?
C28 C29 C25 105.9(10) . . ?
C28 C29 Fe2 69.3(6) . . ?
C25 C29 Fe2 70.4(5) . . ?
C28 C29 H29 127.0 . . ?
C25 C29 H29 127.1 . . ?
Fe2 C29 H29 127.1 . . ?
C34 C30 C31 107.6(8) . . ?
C34 C30 Co1 71.1(5) . . ?
C31 C30 Co1 71.0(5) . . ?
C34 C30 H30 126.2 . . ?
C31 C30 H30 126.1 . . ?
Co1 C30 H30 126.2 . . ?
C32 C31 C30 108.5(10) . . ?
C32 C31 Co1 71.1(7) . . ?
C30 C31 Co1 68.4(5) . . ?
C32 C31 H31 125.7 . . ?
C30 C31 H31 125.7 . . ?
Co1 C31 H31 125.7 . . ?
C31 C32 C33 107.2(10) . . ?
C31 C32 Co1 71.1(6) . . ?
C33 C32 Co1 67.5(6) . . ?
C31 C32 H32 126.4 . . ?
C33 C32 H32 126.4 . . ?
Co1 C32 H32 126.4 . . ?
C34 C33 C32 109.5(10) . . ?
C34 C33 Co1 72.0(6) . . ?
C32 C33 Co1 72.5(7) . . ?
C34 C33 H33 125.2 . . ?
C32 C33 H33 125.3 . . ?
Co1 C33 H33 125.1 . . ?
C30 C34 C33 107.0(9) . . ?
C30 C34 P4 124.0(7) . . ?
C33 C34 P4 123.7(8) . . ?
C30 C34 Co1 69.9(6) . . ?
C33 C34 Co1 68.3(6) . . ?
P4 C34 Co1 106.4(5) . . ?
P5 C35 H35A 109.5 . . ?
P5 C35 H35B 109.5 . . ?
H35A C35 H35B 109.5 . . ?
P5 C35 H35C 109.5 . . ?
H35A C35 H35C 109.5 . . ?
H35B C35 H35C 109.5 . . ?
P5 C36 H36A 109.5 . . ?
P5 C36 H36B 109.5 . . ?
H36A C36 H36B 109.5 . . ?
P5 C36 H36C 109.5 . . ?
H36A C36 H36C 109.5 . . ?
H36B C36 H36C 109.5 . . ?
P5 C37 H37A 109.5 . . ?
P5 C37 H37B 109.5 . . ?
H37A C37 H37B 109.5 . . ?
P5 C37 H37C 109.5 . . ?
H37A C37 H37C 109.5 . . ?
H37B C37 H37C 109.5 . . ?
P6 C38 H38A 109.5 . . ?
P6 C38 H38B 109.5 . . ?
H38A C38 H38B 109.5 . . ?
P6 C38 H38C 109.5 . . ?
H38A C38 H38C 109.5 . . ?
H38B C38 H38C 109.5 . . ?
P6 C39 H39A 109.5 . . ?
P6 C39 H39B 109.5 . . ?
H39A C39 H39B 109.5 . . ?
P6 C39 H39C 109.5 . . ?
H39A C39 H39C 109.5 . . ?
H39B C39 H39C 109.5 . . ?
P6 C40 H40A 109.5 . . ?
P6 C40 H40B 109.5 . . ?
H40A C40 H40B 109.5 . . ?
P6 C40 H40C 109.5 . . ?
H40A C40 H40C 109.5 . . ?
H40B C40 H40C 109.5 . . ?

loop_
_geom_bond_atom_site_label_1
_geom_bond_atom_site_label_2
_geom_bond_distance
_geom_bond_site_symmetry_2
_geom_bond_publ_flag
Co1 C33 2.061(11) . ?
Co1 C30 2.092(9) . ?
Co1 C34 2.109(10) . ?
Co1 C31 2.128(10) . ?
Co1 C32 2.127(11) . ?
Co1 P3 2.164(3) . ?
Co1 P5 2.186(3) . ?
Co1 Fe2 2.9319(9) . ?
Fe2 C28 2.043(10) . ?
Fe2 C29 2.073(10) . ?
Fe2 C26 2.087(12) . ?
Fe2 C27 2.090(10) . ?
Fe2 C25 2.102(10) . ?
Fe2 P4 2.149(3) . ?
Fe2 P6 2.175(4) . ?
P3 C25 1.776(11) . ?
P3 C7 1.834(13) . ?
P3 C1 1.846(11) . ?
P4 C34 1.825(10) . ?
P4 C19 1.861(11) . ?
P4 C13 1.864(11) . ?
P5 C36 1.717(14) . ?
P5 C37 1.756(14) . ?
P5 C35 1.833(15) . ?
P6 C39 1.858(12) . ?
P6 C38 1.879(11) . ?
P6 C40 1.960(14) . ?
C1 C6 1.301(16) . ?
C1 C2 1.414(15) . ?
C2 C3 1.475(18) . ?
C2 H2 0.9300 . ?
C3 C4 1.42(2) . ?
C3 H3 0.9300 . ?
C4 C5 1.32(2) . ?
C4 H4 0.9300 . ?
C5 C6 1.440(19) . ?
C5 H5 0.9300 . ?
C6 H6 0.9300 . ?
C7 C12 1.328(18) . ?
C7 C8 1.467(18) . ?
C8 C9 1.416(18) . ?
C8 H8 0.9300 . ?
C9 C10 1.43(2) . ?
C9 H9 0.9300 . ?
C10 C11 1.20(2) . ?
C10 H10 0.9300 . ?
C11 C12 1.382(19) . ?
C11 H11 0.9300 . ?
C12 H12 0.9300 . ?
C13 C14 1.325(18) . ?
C13 C18 1.415(15) . ?
C14 C15 1.348(19) . ?
C14 H14 0.9300 . ?
C15 C16 1.26(2) . ?
C15 H15 0.9300 . ?
C16 C17 1.53(2) . ?
C16 H16 0.9300 . ?
C17 C18 1.407(15) . ?
C17 H17 0.9300 . ?
C18 H18 0.9300 . ?
C19 C24 1.378(16) . ?
C19 C20 1.440(13) . ?
C20 C21 1.36(2) . ?
C20 H20 0.9300 . ?
C21 C22 1.41(2) . ?
C21 H21 0.9300 . ?
C22 C23 1.31(2) . ?
C22 H22 0.9300 . ?
C23 C24 1.287(18) . ?
C23 H23 0.9300 . ?
C24 H24 0.9300 . ?
C25 C29 1.472(14) . ?
C25 C26 1.461(15) . ?
C26 C27 1.356(17) . ?
C26 H26 0.9800 . ?
C27 C28 1.424(17) . ?
C27 H27 0.9800 . ?
C28 C29 1.377(18) . ?
C28 H28 0.9799 . ?
C29 H29 0.9800 . ?
C30 C34 1.403(14) . ?
C30 C31 1.463(11) . ?
C30 H30 0.9800 . ?
C31 C32 1.377(16) . ?
C31 H31 0.9799 . ?
C32 C33 1.434(16) . ?
C32 H32 0.9800 . ?
C33 C34 1.416(11) . ?
C33 H33 0.9800 . ?
C35 H35A 0.9600 . ?
C35 H35B 0.9600 . ?
C35 H35C 0.9600 . ?
C36 H36A 0.9600 . ?
C36 H36B 0.9600 . ?
C36 H36C 0.9600 . ?
C37 H37A 0.9600 . ?
C37 H37B 0.9600 . ?
C37 H37C 0.9600 . ?
C38 H38A 0.9600 . ?
C38 H38B 0.9600 . ?
C38 H38C 0.9600 . ?
C39 H39A 0.9600 . ?
C39 H39B 0.9600 . ?
C39 H39C 0.9600 . ?
C40 H40A 0.9600 . ?
C40 H40B 0.9600 . ?
C40 H40C 0.9600 . ?
